data_7120436
loop_
_publ_author_name
'Mamada, Masashi'
'Minami, Tsuyoshi'
'Katagiri, Hiroshi'
'Omiya, Takafumi'
'Tokito, Shizuo'

_publ_section_title
;
 One-step, green synthesis of a supramolecular organogelator based on
 mellitic triimide for the recognition of aromatic compounds
;
_journal_name_full 'Chem. Commun.'
_journal_paper_doi 10.1039/C7CC04876A
_journal_year 2017
_chemical_formula_moiety 'C33 H18 F3 N3 O6, C4 H8 O2'
_chemical_formula_sum 'C37 H26 F3 N3 O8'
_chemical_formula_weight 697.61
_chemical_name_systematic
; 
 ? 
;
_space_group_crystal_system monoclinic
_space_group_IT_number 14
_space_group_name_Hall '-P 2yn'
_space_group_name_H-M_alt 'P 1 21/n 1'
_symmetry_space_group_name_Hall '-P 2yn'
_symmetry_space_group_name_H-M 'P 1 21/n 1'
_atom_sites_solution_hydrogens geom
_atom_sites_solution_primary direct
_atom_sites_solution_secondary difmap
_audit_creation_method SHELXL-97
_audit_update_record
;
2017-06-22 deposited with the CCDC.
2017-07-11 downloaded from the CCDC.
;
_cell_angle_alpha 90.00
_cell_angle_beta 99.943(3)
_cell_angle_gamma 90.00
_cell_formula_units_Z 4
_cell_length_a 11.935(2)
_cell_length_b 10.508(2)
_cell_length_c 27.362(6)
_cell_measurement_reflns_used 8168
_cell_measurement_temperature 93(2)
_cell_measurement_theta_max 31.1
_cell_measurement_theta_min 2.5
_cell_volume 3380.0(11)
_computing_cell_refinement 'CrystalClear (Rigaku Inc., 2008)'
_computing_data_collection 'CrystalClear (Rigaku Inc., 2008)'
_computing_data_reduction 'CrystalClear (Rigaku Inc., 2008)'
_computing_molecular_graphics 'PLATON (Spek, 2009)'
_computing_publication_material 'Yadokari-XG 2009 (Wakita, Kabuto et al., 2009)'
_computing_structure_refinement 'SHELXL-97 (Sheldrick, 2008)'
_computing_structure_solution 'SHELXS-97 (Sheldrick, 2008)'
_diffrn_ambient_temperature 93(2)
_diffrn_detector_area_resol_mean 28.5714
_diffrn_measured_fraction_theta_full 0.998
_diffrn_measured_fraction_theta_max 0.998
_diffrn_measurement_device 'Rigaku Saturn'
_diffrn_measurement_method \w
_diffrn_radiation_detector CCD
_diffrn_radiation_monochromator 'Graphite Monochromator'
_diffrn_radiation_source 'Rotating Anode'
_diffrn_radiation_type MoK\a
_diffrn_radiation_wavelength 0.71075
_diffrn_reflns_av_R_equivalents 0.0471
_diffrn_reflns_av_sigmaI/netI 0.0334
_diffrn_reflns_limit_h_max 15
_diffrn_reflns_limit_h_min -15
_diffrn_reflns_limit_k_max 13
_diffrn_reflns_limit_k_min -13
_diffrn_reflns_limit_l_max 35
_diffrn_reflns_limit_l_min -35
_diffrn_reflns_number 54292
_diffrn_reflns_theta_full 27.49
_diffrn_reflns_theta_max 27.49
_diffrn_reflns_theta_min 3.15
_exptl_absorpt_coefficient_mu 0.108
_exptl_absorpt_correction_T_max 1.000
_exptl_absorpt_correction_T_min 0.924
_exptl_absorpt_correction_type multi-scan
_exptl_absorpt_process_details '(REQAB; Jacobson, 1998)'
_exptl_crystal_colour Colorless
_exptl_crystal_density_diffrn 1.371
_exptl_crystal_density_method 'not measured'
_exptl_crystal_description Platelet
_exptl_crystal_F_000 1440
_exptl_crystal_size_max 0.40
_exptl_crystal_size_mid 0.06
_exptl_crystal_size_min 0.06
_refine_diff_density_max 0.625
_refine_diff_density_min -0.357
_refine_diff_density_rms 0.069
_refine_ls_extinction_method none
_refine_ls_goodness_of_fit_ref 1.068
_refine_ls_hydrogen_treatment mixed
_refine_ls_matrix_type full
_refine_ls_number_parameters 679
_refine_ls_number_reflns 7764
_refine_ls_number_restraints 262
_refine_ls_restrained_S_all 1.077
_refine_ls_R_factor_all 0.0859
_refine_ls_R_factor_gt 0.0676
_refine_ls_shift/su_max 0.012
_refine_ls_shift/su_mean 0.000
_refine_ls_structure_factor_coef Fsqd
_refine_ls_weighting_details 'calc w=1/[\s^2^(Fo^2^)+(0.1096P)^2^+2.1534P] where P=(Fo^2^+2Fc^2^)/3'
_refine_ls_weighting_scheme calc
_refine_ls_wR_factor_gt 0.1861
_refine_ls_wR_factor_ref 0.2068
_reflns_number_gt 5930
_reflns_number_total 7764
_reflns_threshold_expression >2sigma(I)
_cod_data_source_file c7cc04876a2.cif
_cod_data_source_block F-ethylacetate
_cod_depositor_comments
;
The following automatic conversions were performed:

'_exptl_absorpt_correction_type' value 'Multi-scan' changed to
'multi-scan' according to
/home/data/users/saulius/crontab/automatic-downloads/rss-feeds/RSC/lib/dictionaries/cif_core.dic
dictionary named 'cif_core.dic' version 2.4.2 from 2011-04-26.

Automatic conversion script
Id: cif_fix_values 4973 2017-02-22 13:04:09Z antanas 
;
_cod_database_code 7120436

loop_
_symmetry_equiv_pos_as_xyz
'x, y, z'
'-x+1/2, y+1/2, -z+1/2'
'-x, -y, -z'
'x-1/2, -y-1/2, z-1/2'

loop_
_atom_site_label
_atom_site_type_symbol
_atom_site_fract_x
_atom_site_fract_y
_atom_site_fract_z
_atom_site_U_iso_or_equiv
_atom_site_adp_type
_atom_site_occupancy
_atom_site_symmetry_multiplicity
_atom_site_calc_flag
_atom_site_refinement_flags
_atom_site_disorder_assembly
_atom_site_disorder_group
C1 C 0.13926(18) 0.5263(2) 0.62426(8) 0.0287(5) Uani 1 1 d . . .
N1 N 0.11392(15) 0.39969(17) 0.63272(7) 0.0279(4) Uani 1 1 d . . .
C2 C 0.18973(18) 0.3452(2) 0.67120(8) 0.0263(4) Uani 1 1 d . . .
C3 C 0.27040(18) 0.4494(2) 0.69139(8) 0.0256(4) Uani 1 1 d . . .
C4 C 0.35910(18) 0.4536(2) 0.73145(8) 0.0258(4) Uani 1 1 d . . .
C5 C 0.40881(18) 0.3556(2) 0.76899(8) 0.0274(4) Uani 1 1 d . . .
N2 N 0.49156(15) 0.41852(18) 0.80185(7) 0.0289(4) Uani 1 1 d . . .
C6 C 0.50384(18) 0.5462(2) 0.78967(8) 0.0288(5) Uani 1 1 d . . .
C7 C 0.41633(18) 0.5686(2) 0.74427(8) 0.0270(4) Uani 1 1 d . . .
C8 C 0.38420(19) 0.6773(2) 0.71688(8) 0.0289(5) Uani 1 1 d . . .
C9 C 0.4202(2) 0.8137(2) 0.72458(9) 0.0310(5) Uani 1 1 d . . .
N3 N 0.35281(16) 0.88095(18) 0.68678(7) 0.0320(4) Uani 1 1 d . A .
C10 C 0.27539(19) 0.8050(2) 0.65620(9) 0.0305(5) Uani 1 1 d . . .
C11 C 0.29546(18) 0.6720(2) 0.67596(8) 0.0276(4) Uani 1 1 d . . .
C12 C 0.23952(18) 0.5591(2) 0.66328(8) 0.0265(4) Uani 1 1 d . . .
O1 O 0.08801(14) 0.59225(16) 0.59148(6) 0.0352(4) Uani 1 1 d . . .
O2 O 0.18754(13) 0.23540(14) 0.68426(6) 0.0306(4) Uani 1 1 d . . .
O3 O 0.38382(14) 0.24446(15) 0.77173(6) 0.0308(4) Uani 1 1 d . . .
O4 O 0.57268(14) 0.61856(16) 0.81202(6) 0.0345(4) Uani 1 1 d . . .
O5 O 0.49017(15) 0.86092(16) 0.75672(7) 0.0377(4) Uani 1 1 d . . .
O6 O 0.20459(15) 0.84305(16) 0.62229(7) 0.0407(4) Uani 1 1 d . . .
C13 C 0.01995(19) 0.3285(2) 0.60344(9) 0.0335(5) Uani 1 1 d . . .
H13 H -0.0398 0.3888 0.5882 0.040 Uiso 1 1 calc R . .
H13A H -0.0138 0.2709 0.6256 0.040 Uiso 1 1 calc R . .
C14 C 0.0602(2) 0.2511(2) 0.56301(8) 0.0325(5) Uani 1 1 d . . .
C15 C 0.0758(2) 0.3076(2) 0.51914(9) 0.0408(6) Uani 1 1 d . . .
H15 H 0.0577 0.3951 0.5137 0.049 Uiso 1 1 calc R . .
C16 C 0.1174(3) 0.2389(3) 0.48300(10) 0.0462(6) Uani 1 1 d . . .
H16 H 0.1274 0.2778 0.4527 0.055 Uiso 1 1 calc R . .
C17 C 0.1440(2) 0.1126(3) 0.49209(9) 0.0432(6) Uani 1 1 d . . .
C18 C 0.1278(3) 0.0521(3) 0.53502(10) 0.0507(7) Uani 1 1 d . . .
H18 H 0.1451 -0.0357 0.5401 0.061 Uiso 1 1 calc R . .
C19 C 0.0857(3) 0.1226(2) 0.57046(10) 0.0434(6) Uani 1 1 d . . .
H19 H 0.0741 0.0828 0.6004 0.052 Uiso 1 1 calc R . .
F1 F 0.18500(18) 0.04453(17) 0.45684(6) 0.0599(5) Uani 1 1 d . . .
C20 C 0.5595(2) 0.3554(2) 0.84519(8) 0.0317(5) Uani 1 1 d . . .
H20 H 0.5077 0.3128 0.8646 0.038 Uiso 1 1 calc R . .
H20A H 0.6032 0.4205 0.8667 0.038 Uiso 1 1 calc R . .
C21 C 0.64085(19) 0.2585(2) 0.83052(8) 0.0304(5) Uani 1 1 d . . .
C22 C 0.6306(2) 0.1311(2) 0.84195(10) 0.0378(5) Uani 1 1 d . . .
H22 H 0.5716 0.1053 0.8591 0.045 Uiso 1 1 calc R . .
C23 C 0.7045(2) 0.0405(3) 0.82890(10) 0.0415(6) Uani 1 1 d . . .
H23 H 0.6975 -0.0466 0.8371 0.050 Uiso 1 1 calc R . .
C24 C 0.7880(2) 0.0806(2) 0.80375(9) 0.0365(5) Uani 1 1 d . . .
C25 C 0.8008(2) 0.2055(3) 0.79107(9) 0.0381(5) Uani 1 1 d . . .
H25 H 0.8589 0.2301 0.7733 0.046 Uiso 1 1 calc R . .
C26 C 0.7265(2) 0.2949(2) 0.80493(9) 0.0364(5) Uani 1 1 d . . .
H26 H 0.7344 0.3820 0.7968 0.044 Uiso 1 1 calc R . .
F2 F 0.86118(13) -0.00781(15) 0.79017(6) 0.0478(4) Uani 1 1 d . . .
C27 C 0.3595(2) 1.0196(2) 0.68155(11) 0.0430(6) Uani 1 1 d . . .
H27A H 0.3617 1.0608 0.7143 0.052 Uiso 0.301(3) 1 calc PR A 1
H27B H 0.2914 1.0510 0.6588 0.052 Uiso 0.301(3) 1 calc PR A 1
H27C H 0.2872 1.0473 0.6609 0.052 Uiso 0.264(3) 1 calc PR B 2
H27D H 0.3611 1.0565 0.7150 0.052 Uiso 0.264(3) 1 calc PR B 2
H27E H 0.3663 1.0593 0.7148 0.052 Uiso 0.440(3) 1 calc PR C 3
H27F H 0.2881 1.0506 0.6612 0.052 Uiso 0.440(3) 1 calc PR C 3
C28A C 0.4734(9) 1.0557(11) 0.6596(3) 0.0294(17) Uani 0.301(3) 1 d PDU A 1
C29A C 0.5604(11) 1.1241(12) 0.6881(3) 0.0270(18) Uani 0.301(3) 1 d PDU A 1
H29A H 0.5563 1.1421 0.7218 0.032 Uiso 0.301(3) 1 calc PR A 1
C30A C 0.6531(9) 1.1666(10) 0.6684(3) 0.0283(17) Uani 0.301(3) 1 d PDU A 1
H30A H 0.7054 1.2254 0.6862 0.034 Uiso 0.301(3) 1 calc PR A 1
C31A C 0.6682(7) 1.1216(9) 0.6224(3) 0.0323(15) Uani 0.301(3) 1 d PDU A 1
C32A C 0.5854(6) 1.0477(8) 0.5938(3) 0.0321(14) Uani 0.301(3) 1 d PDU A 1
H32A H 0.5937 1.0224 0.5613 0.039 Uiso 0.301(3) 1 calc PR A 1
C33A C 0.4904(6) 1.0111(8) 0.6133(3) 0.0318(15) Uani 0.301(3) 1 d PDU A 1
H33A H 0.4363 0.9551 0.5950 0.038 Uiso 0.301(3) 1 calc PR A 1
F3A F 0.7605(7) 1.1568(12) 0.6035(5) 0.040(2) Uani 0.301(3) 1 d PDU A 1
C28B C 0.4429(11) 1.0743(18) 0.6628(5) 0.103(4) Uani 0.264(3) 1 d PGDU A 2
C29B C 0.5519(12) 1.0941(19) 0.6892(4) 0.104(4) Uani 0.264(3) 1 d PGDU A 2
H29B H 0.5703 1.0679 0.7229 0.125 Uiso 0.264(3) 1 calc PR B 2
C30B C 0.6339(10) 1.1520(18) 0.6664(4) 0.106(4) Uani 0.264(3) 1 d PGDU A 2
H30B H 0.7084 1.1655 0.6844 0.127 Uiso 0.264(3) 1 calc PR B 2
C31B C 0.6070(10) 1.1903(18) 0.6171(4) 0.108(3) Uani 0.264(3) 1 d PGDU A 2
C32B C 0.4981(10) 1.1706(17) 0.5907(4) 0.107(3) Uani 0.264(3) 1 d PGDU A 2
H32B H 0.4797 1.1968 0.5570 0.129 Uiso 0.264(3) 1 calc PR B 2
C33B C 0.4160(9) 1.1126(16) 0.6136(5) 0.106(3) Uani 0.264(3) 1 d PGDU A 2
H33B H 0.3415 1.0992 0.5955 0.127 Uiso 0.264(3) 1 calc PR B 2
F3B F 0.6840(11) 1.2545(16) 0.5962(4) 0.121(4) Uani 0.264(3) 1 d PDU A 2
C28C C 0.4584(6) 1.0612(7) 0.6580(2) 0.0338(14) Uani 0.440(3) 1 d PGDU A 3
C29C C 0.5539(8) 1.1096(8) 0.68867(18) 0.0298(15) Uani 0.440(3) 1 d PGDU A 3
H29C H 0.5546 1.1173 0.7233 0.036 Uiso 0.440(3) 1 calc PR C 3
C30C C 0.6483(6) 1.1465(7) 0.6687(2) 0.0335(15) Uani 0.440(3) 1 d PGDU A 3
H30C H 0.7136 1.1795 0.6897 0.040 Uiso 0.440(3) 1 calc PR C 3
C31C C 0.6472(5) 1.1351(5) 0.6180(2) 0.0380(14) Uani 0.440(3) 1 d PGDU A 3
C32C C 0.5517(5) 1.0868(6) 0.58729(18) 0.0421(12) Uani 0.440(3) 1 d PGDU A 3
H32C H 0.5510 1.0791 0.5526 0.051 Uiso 0.440(3) 1 calc PR C 3
C33C C 0.4573(5) 1.0499(6) 0.6073(2) 0.0412(13) Uani 0.440(3) 1 d PGDU A 3
H33C H 0.3920 1.0169 0.5863 0.049 Uiso 0.440(3) 1 calc PR C 3
F3C F 0.7361(5) 1.1768(8) 0.5983(3) 0.0425(17) Uani 0.440(3) 1 d PDU A 3
O90A O 0.5965(4) 1.3413(5) 0.5327(2) 0.0338(12) Uani 0.301(3) 1 d PU A 1
O91A O 0.7568(5) 1.4618(5) 0.5423(2) 0.0368(14) Uani 0.301(3) 1 d PU A 1
C90A C 0.7054(7) 1.3703(7) 0.5252(3) 0.0297(13) Uani 0.301(3) 1 d PU A 1
C91A C 0.7496(7) 1.2723(9) 0.4948(3) 0.0258(17) Uani 0.301(3) 1 d PU A 1
H91A H 0.8049 1.3111 0.4767 0.039 Uiso 0.301(3) 1 calc PR A 1
H91B H 0.6866 1.2363 0.4712 0.039 Uiso 0.301(3) 1 calc PR A 1
H91C H 0.7867 1.2047 0.5165 0.039 Uiso 0.301(3) 1 calc PR A 1
C92A C 0.5445(7) 1.4370(9) 0.5617(3) 0.0415(15) Uani 0.301(3) 1 d PU A 1
H92A H 0.5179 1.5113 0.5407 0.050 Uiso 0.301(3) 1 calc PR A 1
H92B H 0.6010 1.4666 0.5903 0.050 Uiso 0.301(3) 1 calc PR A 1
C93A C 0.4431(10) 1.3731(11) 0.5803(4) 0.048(2) Uani 0.301(3) 1 d PU A 1
H93A H 0.3853 1.3495 0.5518 0.072 Uiso 0.301(3) 1 calc PR A 1
H93B H 0.4103 1.4326 0.6015 0.072 Uiso 0.301(3) 1 calc PR A 1
H93C H 0.4695 1.2966 0.5993 0.072 Uiso 0.301(3) 1 calc PR A 1
O90B O 0.4505(5) 1.4866(7) 0.4170(2) 0.0340(13) Uani 0.264(3) 1 d PU B 2
O91B O 0.5414(15) 1.312(2) 0.3911(7) 0.036(2) Uani 0.264(3) 1 d PU B 2
C90B C 0.4704(7) 1.3598(9) 0.4139(3) 0.0306(14) Uani 0.264(3) 1 d PU B 2
C91B C 0.3877(9) 1.2924(12) 0.4372(4) 0.033(2) Uani 0.264(3) 1 d PU B 2
H91D H 0.3135 1.3343 0.4288 0.050 Uiso 0.264(3) 1 calc PR B 2
H91E H 0.4122 1.2931 0.4733 0.050 Uiso 0.264(3) 1 calc PR B 2
H91F H 0.3815 1.2043 0.4253 0.050 Uiso 0.264(3) 1 calc PR B 2
C92B C 0.5205(7) 1.5702(10) 0.3948(4) 0.0341(15) Uani 0.264(3) 1 d PU B 2
H92C H 0.4765 1.6478 0.3834 0.041 Uiso 0.264(3) 1 calc PR B 2
H92D H 0.5415 1.5283 0.3652 0.041 Uiso 0.264(3) 1 calc PR B 2
C93B C 0.6245(8) 1.6073(10) 0.4283(3) 0.0360(19) Uani 0.264(3) 1 d PU B 2
H93D H 0.6046 1.6472 0.4580 0.054 Uiso 0.264(3) 1 calc PR B 2
H93E H 0.6673 1.6679 0.4114 0.054 Uiso 0.264(3) 1 calc PR B 2
H93F H 0.6712 1.5317 0.4379 0.054 Uiso 0.264(3) 1 calc PR B 2
O90C O 0.5904(4) 1.2287(5) 0.47658(17) 0.0600(12) Uani 0.440(3) 1 d PU C 3
O91C O 0.5634(10) 1.2999(15) 0.3991(4) 0.047(2) Uani 0.440(3) 1 d PU C 3
C90C C 0.5252(7) 1.2554(8) 0.4328(3) 0.0606(14) Uani 0.440(3) 1 d PU C 3
C91C C 0.4021(9) 1.2331(11) 0.4329(4) 0.068(2) Uani 0.440(3) 1 d PU C 3
H91G H 0.3931 1.1588 0.4535 0.102 Uiso 0.440(3) 1 calc PR C 3
H91H H 0.3629 1.2178 0.3989 0.102 Uiso 0.440(3) 1 calc PR C 3
H91I H 0.3693 1.3081 0.4464 0.102 Uiso 0.440(3) 1 calc PR C 3
C92C C 0.7138(8) 1.2584(11) 0.4838(3) 0.0533(16) Uani 0.440(3) 1 d PU C 3
H92E H 0.7554 1.1987 0.5085 0.064 Uiso 0.440(3) 1 calc PR C 3
H92F H 0.7415 1.2452 0.4521 0.064 Uiso 0.440(3) 1 calc PR C 3
C93C C 0.7380(6) 1.3846(8) 0.5002(3) 0.0534(16) Uani 0.440(3) 1 d PU C 3
H93G H 0.6989 1.4441 0.4754 0.080 Uiso 0.440(3) 1 calc PR C 3
H93H H 0.8203 1.3993 0.5047 0.080 Uiso 0.440(3) 1 calc PR C 3
H93I H 0.7118 1.3978 0.5318 0.080 Uiso 0.440(3) 1 calc PR C 3

loop_
_atom_site_aniso_label
_atom_site_aniso_U_11
_atom_site_aniso_U_22
_atom_site_aniso_U_33
_atom_site_aniso_U_23
_atom_site_aniso_U_13
_atom_site_aniso_U_12
C1 0.0283(11) 0.0288(11) 0.0297(10) 0.0008(8) 0.0069(9) 0.0047(8)
N1 0.0281(9) 0.0272(9) 0.0274(9) 0.0015(7) 0.0021(7) 0.0004(7)
C2 0.0275(10) 0.0261(10) 0.0258(10) 0.0004(8) 0.0063(8) 0.0026(8)
C3 0.0271(10) 0.0241(10) 0.0269(10) 0.0001(8) 0.0082(8) 0.0022(8)
C4 0.0265(10) 0.0254(10) 0.0261(10) -0.0005(8) 0.0068(8) 0.0029(8)
C5 0.0258(10) 0.0298(11) 0.0272(10) 0.0004(8) 0.0059(8) 0.0016(8)
N2 0.0276(9) 0.0297(9) 0.0285(9) 0.0022(7) 0.0023(7) 0.0012(7)
C6 0.0265(10) 0.0299(11) 0.0308(11) -0.0029(8) 0.0074(9) 0.0006(8)
C7 0.0277(10) 0.0267(10) 0.0282(10) -0.0011(8) 0.0093(8) 0.0008(8)
C8 0.0324(11) 0.0252(10) 0.0305(11) -0.0022(8) 0.0098(9) 0.0002(8)
C9 0.0343(12) 0.0258(11) 0.0347(11) -0.0021(9) 0.0111(9) 0.0004(9)
N3 0.0339(10) 0.0229(9) 0.0400(11) 0.0018(7) 0.0086(8) 0.0012(7)
C10 0.0329(11) 0.0254(11) 0.0344(11) 0.0022(9) 0.0092(9) 0.0024(9)
C11 0.0304(11) 0.0250(10) 0.0292(10) 0.0031(8) 0.0101(9) 0.0030(8)
C12 0.0268(10) 0.0259(10) 0.0278(10) 0.0012(8) 0.0081(8) 0.0040(8)
O1 0.0346(9) 0.0353(9) 0.0345(8) 0.0084(7) 0.0025(7) 0.0047(7)
O2 0.0339(8) 0.0253(8) 0.0326(8) 0.0017(6) 0.0061(6) -0.0006(6)
O3 0.0341(8) 0.0269(8) 0.0315(8) 0.0041(6) 0.0059(6) 0.0017(6)
O4 0.0311(8) 0.0342(9) 0.0372(9) -0.0037(7) 0.0031(7) -0.0027(7)
O5 0.0407(9) 0.0295(8) 0.0433(10) -0.0047(7) 0.0086(8) -0.0053(7)
O6 0.0454(10) 0.0309(9) 0.0439(10) 0.0081(7) 0.0019(8) 0.0029(7)
C13 0.0290(11) 0.0346(12) 0.0347(12) 0.0025(9) -0.0010(9) -0.0019(9)
C14 0.0337(12) 0.0291(11) 0.0319(11) 0.0009(9) -0.0024(9) -0.0022(9)
C15 0.0542(16) 0.0315(13) 0.0357(12) 0.0059(10) 0.0050(11) 0.0051(11)
C16 0.0637(18) 0.0414(15) 0.0332(13) 0.0044(11) 0.0075(12) 0.0037(13)
C17 0.0571(16) 0.0400(14) 0.0294(12) -0.0035(10) -0.0014(11) 0.0076(12)
C18 0.081(2) 0.0331(14) 0.0335(13) -0.0004(10) -0.0021(13) 0.0079(13)
C19 0.0646(18) 0.0316(13) 0.0326(12) 0.0030(10) 0.0042(12) -0.0020(12)
F1 0.0899(14) 0.0526(10) 0.0360(8) -0.0063(7) 0.0074(8) 0.0202(9)
C20 0.0314(11) 0.0346(12) 0.0276(10) 0.0029(9) 0.0008(9) 0.0026(9)
C21 0.0277(11) 0.0354(12) 0.0270(10) 0.0032(9) 0.0014(8) 0.0004(9)
C22 0.0359(12) 0.0356(13) 0.0449(13) 0.0075(10) 0.0153(11) 0.0006(10)
C23 0.0411(14) 0.0336(13) 0.0520(15) 0.0079(11) 0.0143(12) 0.0029(10)
C24 0.0333(12) 0.0377(13) 0.0385(12) -0.0008(10) 0.0060(10) 0.0056(10)
C25 0.0295(12) 0.0463(14) 0.0404(13) 0.0057(11) 0.0114(10) -0.0020(10)
C26 0.0314(12) 0.0362(13) 0.0420(13) 0.0055(10) 0.0073(10) -0.0011(9)
F2 0.0440(9) 0.0459(9) 0.0567(10) -0.0004(7) 0.0180(7) 0.0107(7)
C27 0.0484(15) 0.0212(11) 0.0582(16) 0.0046(11) 0.0055(12) 0.0001(10)
C28A 0.033(3) 0.022(3) 0.034(3) 0.005(3) 0.008(3) -0.001(2)
C29A 0.028(3) 0.025(3) 0.031(3) 0.006(2) 0.011(3) 0.002(3)
C30A 0.028(3) 0.024(3) 0.034(3) 0.007(2) 0.010(3) 0.001(2)
C31A 0.032(3) 0.030(3) 0.037(3) 0.008(2) 0.009(2) 0.006(2)
C32A 0.033(3) 0.028(3) 0.037(3) 0.004(2) 0.009(2) 0.008(2)
C33A 0.034(3) 0.024(3) 0.038(3) 0.002(2) 0.007(2) 0.003(2)
F3A 0.034(3) 0.047(4) 0.040(4) 0.014(3) 0.010(3) 0.015(3)
C28B 0.103(7) 0.144(8) 0.058(5) 0.026(5) 0.001(5) -0.060(6)
C29B 0.103(7) 0.145(8) 0.059(5) 0.025(5) 0.001(5) -0.058(6)
C30B 0.105(6) 0.147(8) 0.062(5) 0.025(5) 0.001(5) -0.060(6)
C31B 0.106(6) 0.150(8) 0.063(5) 0.026(5) 0.004(4) -0.062(6)
C32B 0.106(6) 0.149(8) 0.062(5) 0.028(5) 0.001(4) -0.061(6)
C33B 0.105(6) 0.146(8) 0.060(5) 0.027(5) -0.001(5) -0.061(6)
F3B 0.120(7) 0.166(8) 0.076(5) 0.028(6) 0.017(5) -0.066(6)
C28C 0.044(3) 0.023(2) 0.034(3) 0.004(2) 0.003(2) -0.006(2)
C29C 0.037(3) 0.023(2) 0.030(3) 0.003(2) 0.007(2) 0.004(2)
C30C 0.039(3) 0.028(3) 0.033(3) 0.004(2) 0.006(2) 0.000(2)
C31C 0.043(3) 0.035(2) 0.036(2) 0.0083(19) 0.008(2) -0.001(2)
C32C 0.052(3) 0.037(2) 0.037(2) 0.006(2) 0.005(2) -0.005(2)
C33C 0.051(3) 0.033(2) 0.038(2) 0.005(2) 0.002(2) -0.007(2)
F3C 0.039(3) 0.050(3) 0.041(3) 0.018(2) 0.015(2) 0.006(3)
O90A 0.029(2) 0.040(2) 0.033(2) -0.0011(18) 0.0060(17) 0.0144(18)
O91A 0.040(3) 0.030(3) 0.038(3) -0.009(2) -0.001(2) 0.006(2)
C90A 0.027(2) 0.032(3) 0.029(2) -0.001(2) 0.001(2) 0.014(2)
C91A 0.026(4) 0.027(3) 0.025(4) -0.001(3) 0.006(3) 0.013(3)
C92A 0.036(3) 0.052(3) 0.037(3) 0.000(3) 0.008(2) 0.020(2)
C93A 0.049(4) 0.063(5) 0.037(4) 0.021(4) 0.020(4) 0.028(4)
O90B 0.022(2) 0.047(3) 0.033(2) -0.005(2) 0.0043(18) 0.008(2)
O91B 0.026(5) 0.054(5) 0.029(5) 0.001(4) 0.010(4) 0.002(4)
C90B 0.018(2) 0.048(3) 0.026(3) -0.001(2) 0.003(2) 0.002(2)
C91B 0.021(4) 0.053(5) 0.025(4) -0.003(4) 0.004(3) 0.001(4)
C92B 0.025(3) 0.046(3) 0.031(3) 0.001(3) 0.001(2) 0.008(3)
C93B 0.027(4) 0.052(5) 0.027(4) 0.004(3) -0.002(3) 0.007(4)
O90C 0.064(2) 0.082(3) 0.0350(18) 0.0036(18) 0.0109(18) -0.016(2)
O91C 0.045(5) 0.071(4) 0.028(4) 0.002(3) 0.013(3) -0.001(4)
C90C 0.064(3) 0.083(3) 0.037(2) 0.000(2) 0.014(2) -0.015(3)
C91C 0.061(4) 0.100(5) 0.046(4) 0.001(4) 0.018(3) -0.030(4)
C92C 0.055(3) 0.077(3) 0.030(3) 0.003(2) 0.015(2) -0.006(3)
C93C 0.038(3) 0.079(4) 0.042(3) 0.009(3) 0.007(3) -0.004(3)

loop_
_atom_type_symbol
_atom_type_description
_atom_type_scat_dispersion_real
_atom_type_scat_dispersion_imag
_atom_type_scat_source
C C 0.0033 0.0016 'International Tables Vol C Tables 4.2.6.8 and 6.1.1.4'
H H 0.0000 0.0000 'International Tables Vol C Tables 4.2.6.8 and 6.1.1.4'
O O 0.0106 0.0060 'International Tables Vol C Tables 4.2.6.8 and 6.1.1.4'
N N 0.0061 0.0033 'International Tables Vol C Tables 4.2.6.8 and 6.1.1.4'
F F 0.0171 0.0103 'International Tables Vol C Tables 4.2.6.8 and 6.1.1.4'

loop_
_geom_angle_atom_site_label_1
_geom_angle_atom_site_label_2
_geom_angle_atom_site_label_3
_geom_angle
O1 C1 N1 125.0(2)
O1 C1 C12 129.4(2)
N1 C1 C12 105.69(17)
C2 N1 C1 112.85(18)
C2 N1 C13 122.78(18)
C1 N1 C13 124.33(18)
O2 C2 N1 125.0(2)
O2 C2 C3 129.3(2)
N1 C2 C3 105.77(17)
C4 C3 C12 120.1(2)
C4 C3 C2 131.97(19)
C12 C3 C2 107.90(18)
C3 C4 C7 119.82(19)
C3 C4 C5 132.5(2)
C7 C4 C5 107.56(18)
O3 C5 N2 125.2(2)
O3 C5 C4 129.1(2)
N2 C5 C4 105.69(18)
C5 N2 C6 113.36(18)
C5 N2 C20 122.69(19)
C6 N2 C20 123.95(19)
O4 C6 N2 125.1(2)
O4 C6 C7 129.7(2)
N2 C6 C7 105.20(18)
C8 C7 C4 119.9(2)
C8 C7 C6 131.9(2)
C4 C7 C6 108.17(18)
C7 C8 C11 120.0(2)
C7 C8 C9 131.8(2)
C11 C8 C9 107.99(19)
O5 C9 N3 124.8(2)
O5 C9 C8 129.7(2)
N3 C9 C8 105.47(19)
C10 N3 C9 113.34(19)
C10 N3 C27 123.7(2)
C9 N3 C27 122.9(2)
O6 C10 N3 125.2(2)
O6 C10 C11 129.0(2)
N3 C10 C11 105.66(19)
C12 C11 C8 120.2(2)
C12 C11 C10 132.1(2)
C8 C11 C10 107.52(19)
C11 C12 C3 120.1(2)
C11 C12 C1 132.1(2)
C3 C12 C1 107.71(19)
N1 C13 C14 111.32(19)
N1 C13 H13 109.4
C14 C13 H13 109.4
N1 C13 H13A 109.4
C14 C13 H13A 109.4
H13 C13 H13A 108.0
C15 C14 C19 119.1(2)
C15 C14 C13 120.7(2)
C19 C14 C13 120.2(2)
C14 C15 C16 121.0(2)
C14 C15 H15 119.5
C16 C15 H15 119.5
C17 C16 C15 118.3(2)
C17 C16 H16 120.9
C15 C16 H16 120.9
F1 C17 C16 118.6(2)
F1 C17 C18 118.9(2)
C16 C17 C18 122.5(3)
C17 C18 C19 118.2(2)
C17 C18 H18 120.9
C19 C18 H18 120.9
C18 C19 C14 121.0(2)
C18 C19 H19 119.5
C14 C19 H19 119.5
N2 C20 C21 112.31(18)
N2 C20 H20 109.1
C21 C20 H20 109.1
N2 C20 H20A 109.1
C21 C20 H20A 109.1
H20 C20 H20A 107.9
C22 C21 C26 118.8(2)
C22 C21 C20 120.4(2)
C26 C21 C20 120.8(2)
C21 C22 C23 121.4(2)
C21 C22 H22 119.3
C23 C22 H22 119.3
C24 C23 C22 117.9(2)
C24 C23 H23 121.0
C22 C23 H23 121.0
F2 C24 C25 118.4(2)
F2 C24 C23 118.7(2)
C25 C24 C23 122.8(2)
C24 C25 C26 118.3(2)
C24 C25 H25 120.9
C26 C25 H25 120.9
C25 C26 C21 120.7(2)
C25 C26 H26 119.6
C21 C26 H26 119.6
C28B C27 N3 121.7(9)
C28B C27 C28C 8.9(10)
N3 C27 C28C 113.0(3)
C28B C27 C28A 12.5(10)
N3 C27 C28A 109.4(5)
C28C C27 C28A 5.3(7)
C28B C27 H27A 104.8
N3 C27 H27A 109.8
C28C C27 H27A 111.1
C28A C27 H27A 109.8
C28B C27 H27B 101.7
N3 C27 H27B 109.8
C28C C27 H27B 104.7
C28A C27 H27B 109.8
H27A C27 H27B 108.3
C28B C27 H27C 106.9
N3 C27 H27C 106.9
C28C C27 H27C 110.0
C28A C27 H27C 115.1
H27A C27 H27C 105.7
H27B C27 H27C 5.3
C28B C27 H27D 106.9
N3 C27 H27D 106.9
C28C C27 H27D 113.0
C28A C27 H27D 111.5
H27A C27 H27D 2.9
H27B C27 H27D 109.4
H27C C27 H27D 106.7
C28B C27 H27E 103.0
N3 C27 H27E 109.0
C28C C27 H27E 109.0
C28A C27 H27E 107.5
H27A C27 H27E 3.3
H27B C27 H27E 111.4
H27C C27 H27E 108.9
H27D C27 H27E 4.0
C28B C27 H27F 105.7
N3 C27 H27F 109.0
C28C C27 H27F 109.0
C28A C27 H27F 114.2
H27A C27 H27F 104.6
H27B C27 H27F 4.7
H27C C27 H27F 2.1
H27D C27 H27F 105.7
H27E C27 H27F 107.8
C29A C28A C33A 118.2(5)
C29A C28A C27 120.4(6)
C33A C28A C27 121.2(6)
C30A C29A C28A 121.3(5)
C30A C29A H29A 119.4
C28A C29A H29A 119.4
C29A C30A C31A 118.8(5)
C29A C30A H30A 120.6
C31A C30A H30A 120.6
F3A C31A C30A 119.9(5)
F3A C31A C32A 119.2(5)
C30A C31A C32A 120.8(4)
C31A C32A C33A 119.2(4)
C31A C32A H32A 120.4
C33A C32A H32A 120.4
C32A C33A C28A 120.8(5)
C32A C33A H33A 119.6
C28A C33A H33A 119.6
C27 C28B C29B 124.1(8)
C27 C28B C33B 115.9(8)
C29B C28B C33B 120.0
C30B C29B C28B 120.0
C30B C29B H29B 120.0
C28B C29B H29B 120.0
C31B C30B C29B 120.0
C31B C30B H30B 120.0
C29B C30B H30B 120.0
F3B C31B C30B 119.8(5)
F3B C31B C32B 120.0(5)
C30B C31B C32B 120.0
C33B C32B C31B 120.0
C33B C32B H32B 120.0
C31B C32B H32B 120.0
C32B C33B C28B 120.0
C32B C33B H33B 120.0
C28B C33B H33B 120.0
C29C C28C C33C 120.0
C29C C28C C27 118.0(4)
C33C C28C C27 122.0(4)
C28C C29C C30C 120.0
C28C C29C H29C 120.0
C30C C29C H29C 120.0
C29C C30C C31C 120.0
C29C C30C H30C 120.0
C31C C30C H30C 120.0
F3C C31C C32C 119.9(3)
F3C C31C C30C 120.0(3)
C32C C31C C30C 120.0
C31C C32C C33C 120.0
C31C C32C H32C 120.0
C33C C32C H32C 120.0
C32C C33C C28C 120.0
C32C C33C H33C 120.0
C28C C33C H33C 120.0
C90A O90A C92A 114.8(6)
O91A C90A O90A 123.7(7)
O91A C90A C91A 124.9(8)
O90A C90A C91A 111.4(7)
O90A C92A C93A 107.8(8)
O90A C92A H92A 110.2
C93A C92A H92A 110.2
O90A C92A H92B 110.2
C93A C92A H92B 110.2
H92A C92A H92B 108.5
C90B O90B C92B 117.3(7)
O91B C90B O90B 124.6(13)
O91B C90B C91B 127.0(14)
O90B C90B C91B 108.2(7)
C90B C91B H91D 109.5
C90B C91B H91E 109.5
H91D C91B H91E 109.5
C90B C91B H91F 109.5
H91D C91B H91F 109.5
H91E C91B H91F 109.5
O90B C92B C93B 113.3(8)
O90B C92B H92C 108.9
C93B C92B H92C 108.9
O90B C92B H92D 108.9
C93B C92B H92D 108.9
H92C C92B H92D 107.7
C92B C93B H93D 109.5
C92B C93B H93E 109.5
H93D C93B H93E 109.5
C92B C93B H93F 109.5
H93D C93B H93F 109.5
H93E C93B H93F 109.5
C90C O90C C92C 119.0(6)
O91C C90C O90C 122.3(8)
O91C C90C C91C 124.9(9)
O90C C90C C91C 112.7(7)
C93C C92C O90C 112.5(8)
C93C C92C H92E 109.1
O90C C92C H92E 109.1
C93C C92C H92F 109.1
O90C C92C H92F 109.1
H92E C92C H92F 107.8

loop_
_geom_bond_atom_site_label_1
_geom_bond_atom_site_label_2
_geom_bond_distance
C1 O1 1.212(3)
C1 N1 1.392(3)
C1 C12 1.500(3)
N1 C2 1.388(3)
N1 C13 1.466(3)
C2 O2 1.210(3)
C2 C3 1.499(3)
C3 C4 1.387(3)
C3 C12 1.399(3)
C4 C7 1.403(3)
C4 C5 1.502(3)
C5 O3 1.211(3)
C5 N2 1.383(3)
N2 C6 1.396(3)
N2 C20 1.474(3)
C6 O4 1.206(3)
C6 C7 1.497(3)
C7 C8 1.384(3)
C8 C11 1.403(3)
C8 C9 1.500(3)
C9 O5 1.210(3)
C9 N3 1.389(3)
N3 C10 1.387(3)
N3 C27 1.468(3)
C10 O6 1.210(3)
C10 C11 1.503(3)
C11 C12 1.376(3)
C13 C14 1.517(3)
C13 H13 0.9900
C13 H13A 0.9900
C14 C15 1.381(3)
C14 C19 1.391(3)
C15 C16 1.384(4)
C15 H15 0.9500
C16 C17 1.377(4)
C16 H16 0.9500
C17 F1 1.358(3)
C17 C18 1.378(4)
C18 C19 1.382(4)
C18 H18 0.9500
C19 H19 0.9500
C20 C21 1.509(3)
C20 H20 0.9900
C20 H20A 0.9900
C21 C22 1.384(3)
C21 C26 1.389(3)
C22 C23 1.386(4)
C22 H22 0.9500
C23 C24 1.372(4)
C23 H23 0.9500
C24 F2 1.370(3)
C24 C25 1.372(4)
C25 C26 1.389(4)
C25 H25 0.9500
C26 H26 0.9500
C27 C28B 1.327(8)
C27 C28C 1.504(6)
C27 C28A 1.623(9)
C27 H27A 0.9900
C27 H27B 0.9900
C27 H27C 0.9900
C27 H27D 0.9900
C27 H27E 0.9900
C27 H27F 0.9900
C28A C29A 1.386(4)
C28A C33A 1.397(4)
C29A C30A 1.385(4)
C29A H29A 0.9500
C30A C31A 1.386(4)
C30A H30A 0.9500
C31A F3A 1.346(4)
C31A C32A 1.387(4)
C32A C33A 1.390(4)
C32A H32A 0.9500
C33A H33A 0.9500
C28B C29B 1.3900
C28B C33B 1.3900
C29B C30B 1.3900
C29B H29B 0.9500
C30B C31B 1.3900
C30B H30B 0.9500
C31B F3B 1.344(5)
C31B C32B 1.3900
C32B C33B 1.3900
C32B H32B 0.9500
C33B H33B 0.9500
C28C C29C 1.3900
C28C C33C 1.3900
C29C C30C 1.3900
C29C H29C 0.9500
C30C C31C 1.3900
C30C H30C 0.9500
C31C F3C 1.344(4)
C31C C32C 1.3900
C32C C33C 1.3900
C32C H32C 0.9500
C33C H33C 0.9500
O90A C90A 1.383(10)
O90A C92A 1.483(10)
O91A C90A 1.192(10)
C90A C91A 1.477(11)
C91A H91A 0.9800
C91A H91B 0.9800
C91A H91C 0.9800
C92A C93A 1.543(14)
C92A H92A 0.9900
C92A H92B 0.9900
C93A H93A 0.9800
C93A H93B 0.9800
C93A H93C 0.9800
O90B C90B 1.359(11)
O90B C92B 1.418(12)
O91B C90B 1.24(2)
C90B C91B 1.449(15)
C91B H91D 0.9800
C91B H91E 0.9800
C91B H91F 0.9800
C92B C93B 1.462(13)
C92B H92C 0.9900
C92B H92D 0.9900
C93B H93D 0.9800
C93B H93E 0.9800
C93B H93F 0.9800
O90C C90C 1.341(9)
O90C C92C 1.485(10)
O91C C90C 1.192(16)
C90C C91C 1.488(12)
C91C H91G 0.9800
C91C H91H 0.9800
C91C H91I 0.9800
C92C C93C 1.414(13)
C92C H92E 0.9900
C92C H92F 0.9900
C93C H93G 0.9800
C93C H93H 0.9800
C93C H93I 0.9800

loop_
_geom_torsion_atom_site_label_1
_geom_torsion_atom_site_label_2
_geom_torsion_atom_site_label_3
_geom_torsion_atom_site_label_4
_geom_torsion
O1 C1 N1 C2 177.0(2)
C12 C1 N1 C2 -2.9(2)
O1 C1 N1 C13 -1.0(3)
C12 C1 N1 C13 179.03(19)
C1 N1 C2 O2 -177.3(2)
C13 N1 C2 O2 0.7(3)
C1 N1 C2 C3 2.6(2)
C13 N1 C2 C3 -179.36(18)
O2 C2 C3 C4 -4.4(4)
N1 C2 C3 C4 175.7(2)
O2 C2 C3 C12 178.8(2)
N1 C2 C3 C12 -1.1(2)
C12 C3 C4 C7 1.2(3)
C2 C3 C4 C7 -175.3(2)
C12 C3 C4 C5 177.6(2)
C2 C3 C4 C5 1.2(4)
C3 C4 C5 O3 3.0(4)
C7 C4 C5 O3 179.7(2)
C3 C4 C5 N2 -176.3(2)
C7 C4 C5 N2 0.4(2)
O3 C5 N2 C6 179.3(2)
C4 C5 N2 C6 -1.3(2)
O3 C5 N2 C20 -0.5(3)
C4 C5 N2 C20 178.84(18)
C5 N2 C6 O4 -177.7(2)
C20 N2 C6 O4 2.1(3)
C5 N2 C6 C7 1.6(2)
C20 N2 C6 C7 -178.55(19)
C3 C4 C7 C8 -0.1(3)
C5 C4 C7 C8 -177.33(19)
C3 C4 C7 C6 177.75(18)
C5 C4 C7 C6 0.5(2)
O4 C6 C7 C8 -4.5(4)
N2 C6 C7 C8 176.2(2)
O4 C6 C7 C4 178.0(2)
N2 C6 C7 C4 -1.3(2)
C4 C7 C8 C11 -0.8(3)
C6 C7 C8 C11 -178.1(2)
C4 C7 C8 C9 172.8(2)
C6 C7 C8 C9 -4.5(4)
C7 C8 C9 O5 2.5(4)
C11 C8 C9 O5 176.6(2)
C7 C8 C9 N3 -175.9(2)
C11 C8 C9 N3 -1.7(2)
O5 C9 N3 C10 -176.9(2)
C8 C9 N3 C10 1.5(2)
O5 C9 N3 C27 0.2(4)
C8 C9 N3 C27 178.6(2)
C9 N3 C10 O6 176.5(2)
C27 N3 C10 O6 -0.6(4)
C9 N3 C10 C11 -0.7(2)
C27 N3 C10 C11 -177.8(2)
C7 C8 C11 C12 0.6(3)
C9 C8 C11 C12 -174.34(19)
C7 C8 C11 C10 176.25(19)
C9 C8 C11 C10 1.3(2)
O6 C10 C11 C12 -2.6(4)
N3 C10 C11 C12 174.5(2)
O6 C10 C11 C8 -177.5(2)
N3 C10 C11 C8 -0.4(2)
C8 C11 C12 C3 0.5(3)
C10 C11 C12 C3 -173.9(2)
C8 C11 C12 C1 175.9(2)
C10 C11 C12 C1 1.6(4)
C4 C3 C12 C11 -1.4(3)
C2 C3 C12 C11 175.85(18)
C4 C3 C12 C1 -177.86(18)
C2 C3 C12 C1 -0.6(2)
O1 C1 C12 C11 6.3(4)
N1 C1 C12 C11 -173.8(2)
O1 C1 C12 C3 -177.9(2)
N1 C1 C12 C3 2.1(2)
C2 N1 C13 C14 -81.8(3)
C1 N1 C13 C14 96.1(2)
N1 C13 C14 C15 -80.3(3)
N1 C13 C14 C19 97.5(3)
C19 C14 C15 C16 -0.7(4)
C13 C14 C15 C16 177.0(2)
C14 C15 C16 C17 -0.6(4)
C15 C16 C17 F1 -179.9(3)
C15 C16 C17 C18 1.8(5)
F1 C17 C18 C19 -179.8(3)
C16 C17 C18 C19 -1.5(5)
C17 C18 C19 C14 0.1(5)
C15 C14 C19 C18 0.9(4)
C13 C14 C19 C18 -176.8(3)
C5 N2 C20 C21 68.9(3)
C6 N2 C20 C21 -111.0(2)
N2 C20 C21 C22 -117.3(2)
N2 C20 C21 C26 62.0(3)
C26 C21 C22 C23 0.7(4)
C20 C21 C22 C23 -179.9(2)
C21 C22 C23 C24 -0.6(4)
C22 C23 C24 F2 -179.4(2)
C22 C23 C24 C25 -0.2(4)
F2 C24 C25 C26 -180.0(2)
C23 C24 C25 C26 0.8(4)
C24 C25 C26 C21 -0.7(4)
C22 C21 C26 C25 -0.1(4)
C20 C21 C26 C25 -179.5(2)
C10 N3 C27 C28B -105.7(8)
C9 N3 C27 C28B 77.6(8)
C10 N3 C27 C28C -103.8(4)
C9 N3 C27 C28C 79.5(4)
C10 N3 C27 C28A -107.9(5)
C9 N3 C27 C28A 75.4(5)
C28B C27 C28A C29A 74(3)
N3 C27 C28A C29A -114.7(8)
C28C C27 C28A C29A 111(6)
C28B C27 C28A C33A -111(4)
N3 C27 C28A C33A 60.5(11)
C28C C27 C28A C33A -74(6)
C33A C28A C29A C30A 11.1(13)
C27 C28A C29A C30A -173.6(10)
C28A C29A C30A C31A -11.0(13)
C29A C30A C31A F3A -176.8(9)
C29A C30A C31A C32A 7.6(14)
F3A C31A C32A C33A 179.8(9)
C30A C31A C32A C33A -4.6(14)
C31A C32A C33A C28A 4.8(14)
C29A C28A C33A C32A -8.0(14)
C27 C28A C33A C32A 176.8(7)
N3 C27 C28B C29B -78.9(12)
C28C C27 C28B C29B -90(5)
C28A C27 C28B C29B -69(3)
N3 C27 C28B C33B 100.9(11)
C28C C27 C28B C33B 89(5)
C28A C27 C28B C33B 111(4)
C27 C28B C29B C30B 179.9(18)
C33B C28B C29B C30B 0.0
C28B C29B C30B C31B 0.0
C29B C30B C31B F3B 175.2(19)
C29B C30B C31B C32B 0.0
F3B C31B C32B C33B -175.2(19)
C30B C31B C32B C33B 0.0
C31B C32B C33B C28B 0.0
C27 C28B C33B C32B -179.9(16)
C29B C28B C33B C32B 0.0
C28B C27 C28C C29C 67(5)
N3 C27 C28C C29C -102.3(4)
C28A C27 C28C C29C -55(6)
C28B C27 C28C C33C -114(5)
N3 C27 C28C C33C 76.2(6)
C28A C27 C28C C33C 123(6)
C33C C28C C29C C30C 0.0
C27 C28C C29C C30C 178.5(6)
C28C C29C C30C C31C 0.0
C29C C30C C31C F3C 176.6(6)
C29C C30C C31C C32C 0.0
F3C C31C C32C C33C -176.6(6)
C30C C31C C32C C33C 0.0
C31C C32C C33C C28C 0.0
C29C C28C C33C C32C 0.0
C27 C28C C33C C32C -178.5(6)
C92A O90A C90A O91A 3.1(11)
C92A O90A C90A C91A -178.3(7)
C90A O90A C92A C93A -162.7(7)
C92B O90B C90B O91B -3.6(15)
C92B O90B C90B C91B -178.1(8)
C90B O90B C92B C93B -88.6(10)
C92C O90C C90C O91C 1.4(15)
C92C O90C C90C C91C -174.0(8)
C90C O90C C92C C93C 86.9(9)
